data_7216996
loop_
_publ_author_name
'Bashirov, Denis A.'
'Sukhikh, Taisiya S.'
'Kuratieva, Natalia V.'
'Chulanova, Elena A.'
'Yushina, Irina V.'
'Gritsan, Nina P.'
'Konchenko, Sergey N.'
'Zibarev, Andrey V.'

_publ_section_title
;
 Novel applications of functionalized 2,1,3-benzothiadiazoles for
 coordination chemistry and crystal engineering
;
_journal_issue 54
_journal_name_full 'RSC Advances'
_journal_page_first 28309
_journal_paper_doi 10.1039/c4ra03342f
_journal_volume 4
_journal_year 2014
_chemical_formula_moiety 'C12 H10 Cl2 N6 S2 Zn'
_chemical_formula_sum 'C12 H10 Cl2 N6 S2 Zn'
_chemical_formula_weight 438.65
_space_group_IT_number 15
_symmetry_cell_setting monoclinic
_symmetry_Int_Tables_number 15
_symmetry_space_group_name_Hall '-C 2yc'
_symmetry_space_group_name_H-M 'C 1 2/c 1'
_atom_sites_solution_hydrogens geom
_atom_sites_solution_primary direct
_atom_sites_solution_secondary difmap
_audit_creation_method SHELXL-97
_cell_angle_alpha 90.00
_cell_angle_beta 102.699(1)
_cell_angle_gamma 90.00
_cell_formula_units_Z 4
_cell_length_a 27.5548(8)
_cell_length_b 4.6491(2)
_cell_length_c 12.4548(4)
_cell_measurement_reflns_used 3512
_cell_measurement_temperature 150(2)
_cell_measurement_theta_max 32.57
_cell_measurement_theta_min 3.35
_cell_volume 1556.49(10)
_computing_cell_refinement 'Bruker SAINT'
_computing_data_collection 'Bruker APEX2'
_computing_data_reduction 'Bruker SAINT'
_computing_molecular_graphics 'Bruker SHELXTL'
_computing_publication_material 'Bruker SHELXTL'
_computing_structure_refinement 'Bruker SHELXTL'
_computing_structure_solution 'Bruker SHELXTL'
_diffrn_ambient_temperature 150(2)
_diffrn_detector_area_resol_mean 25
_diffrn_measured_fraction_theta_full 0.997
_diffrn_measured_fraction_theta_max 0.998
_diffrn_measurement_device_type 'Bruker Nonius X8Apex CCD area-detector'
_diffrn_measurement_method '\f scans'
_diffrn_radiation_monochromator graphite
_diffrn_radiation_probe x-ray
_diffrn_radiation_type MoK\a
_diffrn_radiation_wavelength 0.71073
_diffrn_reflns_av_R_equivalents 0.0319
_diffrn_reflns_av_sigmaI/netI 0.0345
_diffrn_reflns_limit_h_max 24
_diffrn_reflns_limit_h_min -41
_diffrn_reflns_limit_k_max 6
_diffrn_reflns_limit_k_min -7
_diffrn_reflns_limit_l_max 18
_diffrn_reflns_limit_l_min -18
_diffrn_reflns_number 7745
_diffrn_reflns_theta_full 25.00
_diffrn_reflns_theta_max 32.59
_diffrn_reflns_theta_min 3.03
_diffrn_source 'fine-focus sealed tube'
_diffrn_standards_decay_% 0
_diffrn_standards_number 0
_exptl_absorpt_coefficient_mu 2.195
_exptl_absorpt_correction_T_max 0.6934
_exptl_absorpt_correction_T_min 0.5588
_exptl_absorpt_correction_type multi-scan
_exptl_absorpt_process_details 'Bruker SADABS'
_exptl_crystal_colour orange
_exptl_crystal_density_diffrn 1.872
_exptl_crystal_density_method 'not measured'
_exptl_crystal_description plate
_exptl_crystal_F_000 880
_exptl_crystal_size_max 0.30
_exptl_crystal_size_mid 0.22
_exptl_crystal_size_min 0.18
_refine_diff_density_max 0.423
_refine_diff_density_min -0.406
_refine_diff_density_rms 0.074
_refine_ls_extinction_method none
_refine_ls_goodness_of_fit_ref 1.062
_refine_ls_hydrogen_treatment mixed
_refine_ls_matrix_type full
_refine_ls_number_parameters 113
_refine_ls_number_reflns 2818
_refine_ls_number_restraints 0
_refine_ls_restrained_S_all 1.062
_refine_ls_R_factor_all 0.0306
_refine_ls_R_factor_gt 0.0250
_refine_ls_shift/su_max 0.001
_refine_ls_shift/su_mean 0.000
_refine_ls_structure_factor_coef Fsqd
_refine_ls_weighting_details 'calc w=1/[\s^2^(Fo^2^)+(0.0270P)^2^+0.4178P] where P=(Fo^2^+2Fc^2^)/3'
_refine_ls_weighting_scheme calc
_refine_ls_wR_factor_gt 0.0618
_refine_ls_wR_factor_ref 0.0640
_reflns_number_gt 2470
_reflns_number_total 2818
_reflns_threshold_expression >2\s(I)
_cod_data_source_file c4ra03342f2.cif
_cod_data_source_block ts119b
_cod_original_cell_volume 1556.49(9)
_cod_original_sg_symbol_H-M 'C 2/c'
_cod_database_code 7216996

loop_
_symmetry_equiv_pos_as_xyz
'x, y, z'
'-x, y, -z+1/2'
'x+1/2, y+1/2, z'
'-x+1/2, y+1/2, -z+1/2'
'-x, -y, -z'
'x, -y, z-1/2'
'-x+1/2, -y+1/2, -z'
'x+1/2, -y+1/2, z-1/2'

loop_
_atom_site_label
_atom_site_type_symbol
_atom_site_fract_x
_atom_site_fract_y
_atom_site_fract_z
_atom_site_U_iso_or_equiv
_atom_site_adp_type
_atom_site_occupancy
_atom_site_symmetry_multiplicity
_atom_site_calc_flag
_atom_site_refinement_flags
Zn1 Zn 0.0000 0.92393(5) 0.2500 0.01492(6) Uani 1 2 d S
Cl1 Cl -0.034887(12) 0.65387(7) 0.10452(3) 0.02094(8) Uani 1 1 d .
S1 S 0.194838(13) 1.00535(9) 0.46051(3) 0.02306(8) Uani 1 1 d .
N1 N 0.14265(4) 1.1068(3) 0.38186(10) 0.0194(2) Uani 1 1 d .
N1N N 0.05590(4) 1.1561(3) 0.20325(10) 0.0171(2) Uani 1 1 d .
N2 N 0.21290(4) 0.7658(3) 0.38265(10) 0.0222(2) Uani 1 1 d .
C1 C 0.13735(5) 0.9505(3) 0.28957(11) 0.0153(2) Uani 1 1 d .
C2 C 0.17749(5) 0.7545(3) 0.28915(11) 0.0172(2) Uani 1 1 d .
C3 C 0.17692(5) 0.5752(3) 0.19645(12) 0.0208(3) Uani 1 1 d .
H3 H 0.2031 0.4435 0.1951 0.025 Uiso 1 1 calc R
C4 C 0.13712(5) 0.5997(3) 0.10937(12) 0.0211(3) Uani 1 1 d .
H4 H 0.1359 0.4813 0.0467 0.025 Uiso 1 1 calc R
C5 C 0.09727(5) 0.7962(3) 0.10887(10) 0.0180(2) Uani 1 1 d .
H5 H 0.0706 0.8067 0.0459 0.022 Uiso 1 1 calc R
C6 C 0.09670(5) 0.9691(3) 0.19705(11) 0.0155(2) Uani 1 1 d .
H1N H 0.0442(7) 1.236(4) 0.1433(16) 0.029(5) Uiso 1 1 d .
H2N H 0.0642(6) 1.289(4) 0.2486(15) 0.022(4) Uiso 1 1 d .

loop_
_atom_site_aniso_label
_atom_site_aniso_U_11
_atom_site_aniso_U_22
_atom_site_aniso_U_33
_atom_site_aniso_U_23
_atom_site_aniso_U_13
_atom_site_aniso_U_12
Zn1 0.01139(10) 0.01515(11) 0.01734(11) 0.000 0.00122(7) 0.000
Cl1 0.01970(15) 0.02092(16) 0.01995(15) -0.00447(11) -0.00049(12) -0.00085(11)
S1 0.01643(15) 0.02803(19) 0.02171(17) -0.00348(13) -0.00233(13) 0.00168(13)
N1 0.0150(5) 0.0209(6) 0.0211(6) -0.0018(4) 0.0012(4) 0.0003(4)
N1N 0.0142(5) 0.0145(5) 0.0210(6) 0.0019(4) 0.0007(4) 0.0007(4)
N2 0.0156(5) 0.0256(6) 0.0239(6) 0.0007(5) 0.0013(4) 0.0027(4)
C1 0.0123(5) 0.0161(6) 0.0174(6) 0.0011(4) 0.0031(4) -0.0009(4)
C2 0.0134(5) 0.0184(6) 0.0200(6) 0.0018(5) 0.0038(4) 0.0001(4)
C3 0.0182(6) 0.0209(7) 0.0252(7) 0.0006(5) 0.0085(5) 0.0036(5)
C4 0.0238(7) 0.0215(7) 0.0197(6) -0.0006(5) 0.0082(5) -0.0009(5)
C5 0.0180(6) 0.0197(6) 0.0157(6) 0.0016(5) 0.0023(5) -0.0014(5)
C6 0.0131(5) 0.0148(6) 0.0182(6) 0.0037(4) 0.0024(4) -0.0003(4)

loop_
_atom_type_symbol
_atom_type_description
_atom_type_scat_dispersion_real
_atom_type_scat_dispersion_imag
_atom_type_scat_source
C C 0.0033 0.0016 'International Tables Vol C Tables 4.2.6.8 and 6.1.1.4'
H H 0.0000 0.0000 'International Tables Vol C Tables 4.2.6.8 and 6.1.1.4'
N N 0.0061 0.0033 'International Tables Vol C Tables 4.2.6.8 and 6.1.1.4'
O O 0.0106 0.0060 'International Tables Vol C Tables 4.2.6.8 and 6.1.1.4'
S S 0.1246 0.1234 'International Tables Vol C Tables 4.2.6.8 and 6.1.1.4'
Cl Cl 0.1484 0.1585 'International Tables Vol C Tables 4.2.6.8 and 6.1.1.4'
Zn Zn 0.2839 1.4301 'International Tables Vol C Tables 4.2.6.8 and 6.1.1.4'

loop_
_geom_angle_atom_site_label_1
_geom_angle_atom_site_label_2
_geom_angle_atom_site_label_3
_geom_angle
_geom_angle_site_symmetry_1
_geom_angle_site_symmetry_3
N1N Zn1 N1N 117.02(7) 2 .
N1N Zn1 Cl1 107.87(3) 2 .
N1N Zn1 Cl1 106.19(4) . .
N1N Zn1 Cl1 106.19(4) 2 2
N1N Zn1 Cl1 107.87(3) . 2
Cl1 Zn1 Cl1 111.82(2) . 2
N1 S1 N2 100.73(6) . .
C1 N1 S1 105.98(9) . .
C6 N1N Zn1 109.85(8) . .
C6 N1N H1N 112.1(13) . .
Zn1 N1N H1N 108.6(13) . .
C6 N1N H2N 112.5(12) . .
Zn1 N1N H2N 107.9(12) . .
H1N N1N H2N 105.7(18) . .
C2 N2 S1 106.49(9) . .
N1 C1 C6 125.45(12) . .
N1 C1 C2 114.14(11) . .
C6 C1 C2 120.42(12) . .
N2 C2 C3 127.01(12) . .
N2 C2 C1 112.66(12) . .
C3 C2 C1 120.33(12) . .
C4 C3 C2 117.33(12) . .
C4 C3 H3 121.3 . .
C2 C3 H3 121.3 . .
C3 C4 C5 122.63(13) . .
C3 C4 H4 118.7 . .
C5 C4 H4 118.7 . .
C6 C5 C4 121.24(12) . .
C6 C5 H5 119.4 . .
C4 C5 H5 119.4 . .
C5 C6 C1 118.06(12) . .
C5 C6 N1N 123.20(12) . .
C1 C6 N1N 118.65(12) . .

loop_
_geom_bond_atom_site_label_1
_geom_bond_atom_site_label_2
_geom_bond_distance
_geom_bond_site_symmetry_2
Zn1 N1N 2.0667(12) 2
Zn1 N1N 2.0667(12) .
Zn1 Cl1 2.2400(3) .
Zn1 Cl1 2.2400(3) 2
S1 N1 1.6219(12) .
S1 N2 1.6251(13) .
N1 C1 1.3403(18) .
N1N C6 1.4369(17) .
N1N H1N 0.83(2) .
N1N H2N 0.836(19) .
N2 C2 1.3460(17) .
C1 C6 1.4221(18) .
C1 C2 1.4339(18) .
C2 C3 1.4215(19) .
C3 C4 1.367(2) .
C3 H3 0.9500 .
C4 C5 1.4273(19) .
C4 H4 0.9500 .
C5 C6 1.3639(19) .
C5 H5 0.9500 .
